data_2311500
loop_
_publ_author_name
'Chen, Xue-An'
'Zhang, Ya-Hua'
'Chang, Xin-An'
'Xiao, Wei-Qiang'

_publ_section_title
;
 Crystal structures of the solid solutions
 Na<sub>3</sub>Zn<sub>0.912</sub>Cd<sub>0.088</sub>B<sub>5</sub>O<sub>10</sub>
 and
 Na<sub>3</sub>Zn<sub>0.845</sub>Mg<sub>0.155</sub>B<sub>5</sub>O<sub>10</sub>.
;
_journal_coeditor_code WM5422
_journal_issue 'Pt 11'
_journal_name_full 'Acta crystallographica. Section E, Crystallographic communications'
_journal_page_first 1774
_journal_page_last 1778
_journal_paper_doi 10.1107/S2056989017015249
_journal_volume 73
_journal_year 2017
_chemical_formula_iupac 'Na3 Zn0.845 Mg0.155 B5 O10'
_chemical_formula_moiety 'B5 Mg0.155 O10 Zn0.845, 3(Na)'
_chemical_formula_sum 'B5 Mg0.155 Na3 O10 Zn0.845'
_chemical_formula_weight 342.03
_chemical_name_common 'Trisodium Zinc Magnesium Pentaborate'
_chemical_name_systematic
;
Trisodium zinc magnesium pentaborate
;
_space_group_crystal_system orthorhombic
_space_group_IT_number 61
_space_group_name_Hall '-P 2ac 2ab'
_space_group_name_H-M_alt 'P b c a'
_audit_creation_method SHELXL-2014
_cell_angle_alpha 90
_cell_angle_beta 90
_cell_angle_gamma 90
_cell_formula_units_Z 8
_cell_length_a 7.8931(12)
_cell_length_b 12.2555(12)
_cell_length_c 18.0874(11)
_cell_measurement_reflns_used 25
_cell_measurement_temperature 293(2)
_cell_measurement_theta_max 22.20
_cell_measurement_theta_min 10.23
_cell_volume 1749.7(3)
_computing_cell_refinement
;
<i>Rigaku/AFC Diffractometer Control Software</i> (Rigaku Corporation,
1994)
;
_computing_data_collection
;
<i>Rigaku/AFC Diffractometer Control Software</i> (Rigaku Corporation,
1994)
;
_computing_data_reduction
;
<i>Rigaku/AFC Diffractometer Control Software</i> (Rigaku Corporation,
1994)
;
_computing_molecular_graphics
;
ATOMS (Dowty, 1999)
;
_computing_publication_material
;
publCIF (Westrip, 2010)
;
_computing_structure_refinement
;
SHELXL2014 (Sheldrick, 2015)
;
_computing_structure_solution
;
SHELXS97 (Sheldrick, 2008)
;
_diffrn_ambient_temperature 293(2)
_diffrn_measured_fraction_theta_full 1.000
_diffrn_measured_fraction_theta_max 1.000
_diffrn_measurement_device_type 'Rigaku AFC-7R'
_diffrn_measurement_method '2\q - \w'
_diffrn_radiation_type MoK\a
_diffrn_radiation_wavelength 0.71073
_diffrn_reflns_av_R_equivalents 0.0532
_diffrn_reflns_limit_h_max 11
_diffrn_reflns_limit_h_min 0
_diffrn_reflns_limit_k_max 17
_diffrn_reflns_limit_k_min 0
_diffrn_reflns_limit_l_max 25
_diffrn_reflns_limit_l_min 0
_diffrn_reflns_number 2982
_diffrn_reflns_theta_full 25.242
_diffrn_reflns_theta_max 29.972
_diffrn_reflns_theta_min 2.252
_diffrn_standards_decay_% 1.82
_diffrn_standards_interval_count 150
_diffrn_standards_interval_time 120
_diffrn_standards_number 3
_exptl_absorpt_coefficient_mu 2.599
_exptl_absorpt_correction_T_max 0.603
_exptl_absorpt_correction_T_min 0.532
_exptl_absorpt_correction_type psi-scan
_exptl_absorpt_process_details
;
(Kopfmann & Huber, 1968)
;
_exptl_crystal_colour colorless
_exptl_crystal_density_diffrn 2.597
_exptl_crystal_density_method 'not measured'
_exptl_crystal_description prism
_exptl_crystal_F_000 1321.7
_exptl_crystal_size_max 0.30
_exptl_crystal_size_mid 0.20
_exptl_crystal_size_min 0.20
_refine_diff_density_max 1.587
_refine_diff_density_min -0.700
_refine_ls_extinction_method none
_refine_ls_goodness_of_fit_ref 0.872
_refine_ls_hydrogen_treatment undef
_refine_ls_matrix_type full
_refine_ls_number_parameters 173
_refine_ls_number_reflns 2542
_refine_ls_number_restraints 0
_refine_ls_restrained_S_all 0.872
_refine_ls_R_factor_all 0.1090
_refine_ls_R_factor_gt 0.0441
_refine_ls_shift/su_max 0.000
_refine_ls_shift/su_mean 0.000
_refine_ls_structure_factor_coef Fsqd
_refine_ls_weighting_details 'w=1/[\s^2^(Fo^2^)+(0.0554P)^2^] where P=(Fo^2^+2Fc^2^)/3'
_refine_ls_weighting_scheme calc
_refine_ls_wR_factor_gt 0.1047
_refine_ls_wR_factor_ref 0.1130
_reflns_number_gt 1496
_reflns_number_total 2542
_reflns_threshold_expression 'I > 2\s(I)'
_cod_data_source_file wm5422sup1.cif
_cod_data_source_block II
_cod_database_code 2311500
_shelx_space_group_comment
;
The symmetry employed for this shelxl refinement is uniquely defined
by the following loop, which should always be used as a source of
symmetry information in preference to the above space-group names.
They are only intended as comments.
;
_shelx_estimated_absorpt_t_min 0.541
_shelx_estimated_absorpt_t_max 0.595
_shelxl_version_number 2.014

loop_
_space_group_symop_operation_xyz
'x, y, z'
'-x+1/2, -y, z+1/2'
'-x, y+1/2, -z+1/2'
'x+1/2, -y+1/2, -z'
'-x, -y, -z'
'x-1/2, y, -z-1/2'
'x, -y-1/2, z-1/2'
'-x-1/2, y-1/2, z'

loop_
_atom_site_type_symbol
_atom_site_label
_atom_site_fract_x
_atom_site_fract_y
_atom_site_fract_z
_atom_site_U_iso_or_equiv
_atom_site_adp_type
_atom_site_calc_flag
_atom_site_occupancy
Na Na1 0.8316(2) 0.41813(15) 0.07839(9) 0.0239(4) Uani d 1
Na Na2 0.6897(2) 0.65191(14) 0.25456(9) 0.0206(4) Uani d 1
Na Na3 0.7931(2) 0.42713(14) 0.42996(9) 0.0200(4) Uani d 1
Zn Zn1 0.42299(6) 0.67666(4) 0.09703(3) 0.01104(14) Uani d 0.845(5)
Mg Mg1 0.42299(6) 0.67666(4) 0.09703(3) 0.01104(14) Uani d 0.155(5)
B B1 0.4227(6) 0.1568(3) 0.0748(2) 0.0130(8) Uani d 1
B B2 0.7313(6) 0.1729(4) 0.0738(2) 0.0152(9) Uani d 1
B B3 0.5641(6) 0.2867(4) 0.1632(2) 0.0125(8) Uani d 1
B B4 0.5572(5) 0.3497(4) 0.2970(2) 0.0128(8) Uani d 1
B B5 0.4890(6) 0.4793(4) 0.1982(2) 0.0159(9) Uani d 1
O O1 0.2775(3) 0.1191(2) 0.04430(15) 0.0143(6) Uani d 1
O O2 0.4175(3) 0.2267(2) 0.13508(15) 0.0159(6) Uani d 1
O O3 0.5784(4) 0.1245(2) 0.04716(15) 0.0174(6) Uani d 1
O O4 0.7209(4) 0.2457(2) 0.13007(15) 0.0180(6) Uani d 1
O O5 0.8743(4) 0.1431(3) 0.04167(16) 0.0209(7) Uani d 1
O O6 0.5735(4) 0.2706(2) 0.24378(14) 0.0158(6) Uani d 1
O O7 0.5439(4) 0.4035(2) 0.14602(14) 0.0168(6) Uani d 1
O O8 0.5099(5) 0.4543(2) 0.27360(15) 0.0283(8) Uani d 1
O O9 0.5753(3) 0.3304(2) 0.36922(13) 0.0140(5) Uani d 1
O O10 0.4240(4) 0.5735(2) 0.17972(16) 0.0247(7) Uani d 1

loop_
_atom_site_aniso_label
_atom_site_aniso_U_11
_atom_site_aniso_U_22
_atom_site_aniso_U_33
_atom_site_aniso_U_12
_atom_site_aniso_U_13
_atom_site_aniso_U_23
Na1 0.0291(10) 0.0218(9) 0.0206(9) -0.0003(8) -0.0034(7) 0.0017(7)
Na2 0.0211(9) 0.0221(8) 0.0186(8) -0.0020(7) 0.0004(7) -0.0022(7)
Na3 0.0235(9) 0.0211(9) 0.0154(7) 0.0011(8) -0.0026(7) 0.0019(6)
Zn1 0.0112(2) 0.0106(2) 0.0112(2) -0.0005(2) 0.0001(2) -0.00064(19)
Mg1 0.0112(2) 0.0106(2) 0.0112(2) -0.0005(2) 0.0001(2) -0.00064(19)
B1 0.0127(18) 0.015(2) 0.0114(17) 0.0013(18) 0.0066(17) -0.0031(14)
B2 0.019(2) 0.012(2) 0.0146(18) 0.0023(18) 0.0120(17) -0.0025(17)
B3 0.017(2) 0.0116(17) 0.0086(17) 0.0032(17) -0.0014(17) 0.0005(14)
B4 0.0098(19) 0.0127(19) 0.016(2) 0.0025(16) -0.0006(16) -0.0045(15)
B5 0.024(2) 0.012(2) 0.011(2) 0.0034(18) -0.0028(18) -0.0025(16)
O1 0.0121(13) 0.0150(14) 0.0159(13) -0.0008(11) 0.0042(11) -0.0058(11)
O2 0.0134(13) 0.0197(14) 0.0147(13) -0.0020(12) -0.0010(12) -0.0088(11)
O3 0.0114(12) 0.0239(15) 0.0170(13) 0.0023(13) 0.0021(12) -0.0112(11)
O4 0.0150(14) 0.0187(14) 0.0204(14) -0.0008(12) -0.0003(12) -0.0088(12)
O5 0.0128(13) 0.0301(16) 0.0197(15) 0.0046(12) 0.0005(12) -0.0089(13)
O6 0.0278(15) 0.0098(12) 0.0100(12) 0.0043(12) -0.0002(12) -0.0011(10)
O7 0.0285(17) 0.0107(13) 0.0112(12) 0.0022(11) -0.0014(11) -0.0003(10)
O8 0.058(2) 0.0135(14) 0.0133(14) 0.0107(15) -0.0080(15) -0.0036(12)
O9 0.0204(13) 0.0116(13) 0.0101(12) -0.0002(12) -0.0023(11) 0.0004(10)
O10 0.0411(19) 0.0148(13) 0.0181(14) 0.0109(15) 0.0040(15) 0.0050(11)

loop_
_atom_type_symbol
_atom_type_description
_atom_type_scat_dispersion_real
_atom_type_scat_dispersion_imag
_atom_type_scat_source
B B 0.0013 0.0007 'International Tables Vol C Tables 4.2.6.8 and 6.1.1.4'
O O 0.0106 0.0060 'International Tables Vol C Tables 4.2.6.8 and 6.1.1.4'
Na Na 0.0362 0.0249 'International Tables Vol C Tables 4.2.6.8 and 6.1.1.4'
Mg Mg 0.0486 0.0363 'International Tables Vol C Tables 4.2.6.8 and 6.1.1.4'
Zn Zn 0.2839 1.4301 'International Tables Vol C Tables 4.2.6.8 and 6.1.1.4'

loop_
_geom_angle_atom_site_label_1
_geom_angle_atom_site_label_2
_geom_angle_atom_site_label_3
_geom_angle_site_symmetry_1
_geom_angle_site_symmetry_3
_geom_angle
O1 Na1 O9 4 6_656 116.11(11)
O1 Na1 O4 4 . 97.45(11)
O9 Na1 O4 6_656 . 75.55(10)
O1 Na1 O7 4 . 106.21(11)
O9 Na1 O7 6_656 . 119.10(11)
O4 Na1 O7 . . 56.72(10)
O1 Na1 O3 4 8_765 91.88(10)
O9 Na1 O3 6_656 8_765 107.04(11)
O4 Na1 O3 . 8_765 168.01(11)
O7 Na1 O3 . 8_765 113.37(11)
O1 Na1 B4 4 6_656 141.23(13)
O9 Na1 B4 6_656 6_656 25.79(10)
O4 Na1 B4 . 6_656 71.67(11)
O7 Na1 B4 . 6_656 98.45(11)
O3 Na1 B4 8_765 6_656 105.36(12)
O1 Na1 B1 4 4 25.40(11)
O9 Na1 B1 6_656 4 92.03(12)
O4 Na1 B1 . 4 99.92(12)
O7 Na1 B1 . 4 128.69(12)
O3 Na1 B1 8_765 4 91.74(11)
B4 Na1 B1 6_656 4 117.79(13)
O1 Na1 B3 4 . 104.49(12)
O9 Na1 B3 6_656 . 96.83(12)
O4 Na1 B3 . . 28.11(10)
O7 Na1 B3 . . 28.65(10)
O3 Na1 B3 8_765 . 141.40(12)
B4 Na1 B3 6_656 . 83.44(12)
B1 Na1 B3 4 . 117.74(13)
O1 Na1 B2 4 . 74.68(11)
O9 Na1 B2 6_656 . 77.38(12)
O4 Na1 B2 . . 24.94(10)
O7 Na1 B2 . . 73.87(11)
O3 Na1 B2 8_765 . 166.29(12)
B4 Na1 B2 6_656 . 84.31(13)
B1 Na1 B2 4 . 74.99(12)
B3 Na1 B2 . . 47.96(11)
O1 Na1 B2 4 8_765 98.09(11)
O9 Na1 B2 6_656 8_765 125.37(12)
O4 Na1 B2 . 8_765 143.05(13)
O7 Na1 B2 . 8_765 86.73(12)
O3 Na1 B2 8_765 8_765 26.71(10)
B4 Na1 B2 6_656 8_765 112.96(12)
B1 Na1 B2 4 8_765 108.33(13)
B3 Na1 B2 . 8_765 115.08(13)
B2 Na1 B2 . 8_765 156.02(7)
O1 Na1 Na3 4 2_664 45.81(8)
O9 Na1 Na3 6_656 2_664 141.90(10)
O4 Na1 Na3 . 2_664 131.87(9)
O7 Na1 Na3 . 2_664 99.00(9)
O3 Na1 Na3 8_765 2_664 52.49(7)
B4 Na1 Na3 6_656 2_664 156.20(11)
B1 Na1 Na3 4 2_664 61.07(9)
B3 Na1 Na3 . 2_664 118.95(10)
B2 Na1 Na3 . 2_664 116.11(10)
B2 Na1 Na3 8_765 2_664 52.31(8)
O1 Na1 Zn1 4 8_755 91.58(8)
O9 Na1 Zn1 6_656 8_755 32.00(6)
O4 Na1 Zn1 . 8_755 56.24(7)
O7 Na1 Zn1 . 8_755 112.11(8)
O3 Na1 Zn1 8_765 8_755 131.28(9)
B4 Na1 Zn1 6_656 8_755 50.99(9)
B1 Na1 Zn1 4 8_755 72.70(9)
B3 Na1 Zn1 . 8_755 83.71(9)
B2 Na1 Zn1 . 8_755 48.41(9)
B2 Na1 Zn1 8_765 8_755 155.55(10)
Na3 Na1 Zn1 2_664 8_755 133.71(6)
O2 Na2 O6 3_655 8_765 96.54(11)
O2 Na2 O10 3_655 6_656 90.74(11)
O6 Na2 O10 8_765 6_656 71.31(11)
O2 Na2 O6 3_655 3_655 58.14(9)
O6 Na2 O6 8_765 3_655 107.09(11)
O10 Na2 O6 6_656 3_655 148.77(12)
O2 Na2 O4 3_655 8_765 130.80(11)
O6 Na2 O4 8_765 8_765 56.64(10)
O10 Na2 O4 6_656 8_765 113.16(12)
O6 Na2 O4 3_655 8_765 88.79(10)
O2 Na2 O10 3_655 . 106.68(11)
O6 Na2 O10 8_765 . 142.66(11)
O10 Na2 O10 6_656 . 135.35(14)
O6 Na2 O10 3_655 . 64.51(10)
O4 Na2 O10 8_765 . 86.21(10)
O2 Na2 O8 3_655 . 92.86(10)
O6 Na2 O8 8_765 . 158.26(12)
O10 Na2 O8 6_656 . 89.05(11)
O6 Na2 O8 3_655 . 94.52(10)
O4 Na2 O8 8_765 . 127.91(10)
O10 Na2 O8 . . 50.26(9)
O2 Na2 B5 3_655 . 113.27(13)
O6 Na2 B5 8_765 . 150.17(13)
O10 Na2 B5 6_656 . 108.08(13)
O6 Na2 B5 3_655 . 88.55(12)
O4 Na2 B5 8_765 . 99.71(12)
O10 Na2 B5 . . 27.27(11)
O8 Na2 B5 . . 28.79(11)
O2 Na2 B3 3_655 3_655 28.69(10)
O6 Na2 B3 8_765 3_655 103.26(12)
O10 Na2 B3 6_656 3_655 119.39(12)
O6 Na2 B3 3_655 3_655 29.45(10)
O4 Na2 B3 8_765 3_655 111.38(12)
O10 Na2 B3 . 3_655 85.69(12)
O8 Na2 B3 . 3_655 94.37(12)
B5 Na2 B3 . 3_655 102.52(14)
O2 Na2 B3 3_655 8_765 118.64(12)
O6 Na2 B3 8_765 8_765 28.33(10)
O10 Na2 B3 6_656 8_765 89.67(13)
O6 Na2 B3 3_655 8_765 102.61(12)
O4 Na2 B3 8_765 8_765 28.79(10)
O10 Na2 B3 . 8_765 114.92(12)
O8 Na2 B3 . 8_765 148.49(12)
B5 Na2 B3 . 8_765 124.60(13)
B3 Na2 B3 3_655 8_765 113.48(16)
O2 Na2 Zn1 3_655 6_656 58.00(7)
O6 Na2 Zn1 8_765 6_656 64.38(7)
O10 Na2 Zn1 6_656 6_656 36.50(7)
O6 Na2 Zn1 3_655 6_656 113.47(8)
O4 Na2 Zn1 8_765 6_656 120.82(8)
O10 Na2 Zn1 . 6_656 152.94(9)
O8 Na2 Zn1 . 6_656 105.19(8)
B5 Na2 Zn1 . 6_656 132.82(11)
B3 Na2 Zn1 3_655 6_656 85.28(9)
B3 Na2 Zn1 8_765 6_656 92.06(9)
O2 Na2 Mg1 3_655 6_656 58.00(7)
O6 Na2 Mg1 8_765 6_656 64.38(7)
O10 Na2 Mg1 6_656 6_656 36.50(7)
O6 Na2 Mg1 3_655 6_656 113.47(8)
O4 Na2 Mg1 8_765 6_656 120.82(8)
O10 Na2 Mg1 . 6_656 152.94(9)
O8 Na2 Mg1 . 6_656 105.19(8)
B5 Na2 Mg1 . 6_656 132.82(11)
B3 Na2 Mg1 3_655 6_656 85.28(9)
B3 Na2 Mg1 8_765 6_656 92.06(9)
Zn1 Na2 Mg1 6_656 6_656 0.000(19)
O5 Na3 O9 7_566 . 115.24(12)
O5 Na3 O7 7_566 6_656 103.12(12)
O9 Na3 O7 . 6_656 105.71(11)
O5 Na3 O1 7_566 3_655 104.82(12)
O9 Na3 O1 . 3_655 113.76(11)
O7 Na3 O1 6_656 3_655 113.93(11)
O5 Na3 O3 7_566 7_566 54.07(9)
O9 Na3 O3 . 7_566 78.29(10)
O7 Na3 O3 6_656 7_566 154.12(11)
O1 Na3 O3 3_655 7_566 86.29(10)
O5 Na3 B5 7_566 6_656 130.45(14)
O9 Na3 B5 . 6_656 97.41(13)
O7 Na3 B5 6_656 6_656 29.12(11)
O1 Na3 B5 3_655 6_656 93.56(12)
O3 Na3 B5 7_566 6_656 175.18(13)
O5 Na3 O10 7_566 6_656 138.21(12)
O9 Na3 O10 . 6_656 104.75(10)
O7 Na3 O10 6_656 6_656 52.34(9)
O1 Na3 O10 3_655 6_656 67.33(9)
O3 Na3 O10 7_566 6_656 152.54(10)
B5 Na3 O10 6_656 6_656 26.39(11)
O5 Na3 O2 7_566 6_656 86.84(11)
O9 Na3 O2 . 6_656 68.39(9)
O7 Na3 O2 6_656 6_656 52.57(9)
O1 Na3 O2 3_655 6_656 164.65(10)
O3 Na3 O2 7_566 6_656 108.84(9)
B5 Na3 O2 6_656 6_656 71.15(11)
O10 Na3 O2 6_656 6_656 97.33(9)
O5 Na3 B2 7_566 7_566 26.00(12)
O9 Na3 B2 . 7_566 94.71(13)
O7 Na3 B2 6_656 7_566 126.27(13)
O1 Na3 B2 3_655 7_566 101.24(12)
O3 Na3 B2 7_566 7_566 28.88(11)
B5 Na3 B2 6_656 7_566 155.19(14)
O10 Na3 B2 6_656 7_566 160.11(13)
O2 Na3 B2 6_656 7_566 93.60(12)
O5 Na3 Mg1 7_566 6_656 113.38(10)
O9 Na3 Mg1 . 6_656 129.07(9)
O7 Na3 Mg1 6_656 6_656 76.74(8)
O1 Na3 Mg1 3_655 6_656 37.22(6)
O3 Na3 Mg1 7_566 6_656 121.18(8)
B5 Na3 Mg1 6_656 6_656 59.94(10)
O10 Na3 Mg1 6_656 6_656 36.55(6)
O2 Na3 Mg1 6_656 6_656 128.91(8)
B2 Na3 Mg1 7_566 6_656 125.45(11)
O5 Na3 Zn1 7_566 6_656 113.38(10)
O9 Na3 Zn1 . 6_656 129.07(9)
O7 Na3 Zn1 6_656 6_656 76.74(8)
O1 Na3 Zn1 3_655 6_656 37.22(6)
O3 Na3 Zn1 7_566 6_656 121.18(8)
B5 Na3 Zn1 6_656 6_656 59.94(10)
O10 Na3 Zn1 6_656 6_656 36.55(6)
O2 Na3 Zn1 6_656 6_656 128.91(8)
B2 Na3 Zn1 7_566 6_656 125.45(11)
Mg1 Na3 Zn1 6_656 6_656 0.000(17)
O5 Na3 Na1 7_566 2_665 66.25(9)
O9 Na3 Na1 . 2_665 115.65(9)
O7 Na3 Na1 6_656 2_665 137.98(10)
O1 Na3 Na1 3_655 2_665 42.18(7)
O3 Na3 Na1 7_566 2_665 49.89(7)
B5 Na3 Na1 6_656 2_665 131.76(11)
O10 Na3 Na1 6_656 2_665 107.39(8)
O2 Na3 Na1 6_656 2_665 152.15(8)
B2 Na3 Na1 7_566 2_665 59.09(10)
Mg1 Na3 Na1 6_656 2_665 71.89(5)
Zn1 Na3 Na1 6_656 2_665 71.89(5)
O5 Zn1 O10 8_765 . 104.78(13)
O5 Zn1 O1 8_765 8_665 109.67(11)
O10 Zn1 O1 . 8_665 98.11(13)
O5 Zn1 O9 8_765 3_655 110.90(12)
O10 Zn1 O9 . 3_655 112.24(11)
O1 Zn1 O9 8_665 3_655 119.58(11)
O5 Zn1 Na3 8_765 6_556 89.02(10)
O10 Zn1 Na3 . 6_556 60.69(10)
O1 Zn1 Na3 8_665 6_556 48.85(8)
O9 Zn1 Na3 3_655 6_556 160.08(9)
O5 Zn1 Na2 8_765 6_556 150.73(10)
O10 Zn1 Na2 . 6_556 46.78(9)
O1 Zn1 Na2 8_665 6_556 84.96(8)
O9 Zn1 Na2 3_655 6_556 80.74(8)
Na3 Zn1 Na2 6_556 6_556 81.89(4)
O5 Zn1 Na3 8_765 3_655 120.77(10)
O10 Zn1 Na3 . 3_655 131.75(9)
O1 Zn1 Na3 8_665 3_655 81.81(8)
O9 Zn1 Na3 3_655 3_655 38.94(8)
Na3 Zn1 Na3 6_556 3_655 129.78(2)
Na2 Zn1 Na3 6_556 3_655 85.55(4)
O5 Zn1 Na1 8_765 8_765 71.14(10)
O10 Zn1 Na1 . 8_765 127.44(10)
O1 Zn1 Na1 8_665 8_765 133.45(9)
O9 Zn1 Na1 3_655 8_765 39.93(9)
Na3 Zn1 Na1 6_556 8_765 159.71(4)
Na2 Zn1 Na1 6_556 8_765 117.54(4)
Na3 Zn1 Na1 3_655 8_765 61.85(4)
O5 Zn1 Na2 8_765 . 84.66(9)
O10 Zn1 Na2 . . 47.97(10)
O1 Zn1 Na2 8_665 . 146.06(9)
O9 Zn1 Na2 3_655 . 80.21(8)
Na3 Zn1 Na2 6_556 . 103.06(4)
Na2 Zn1 Na2 6_556 . 70.585(14)
Na3 Zn1 Na2 3_655 . 117.98(4)
Na1 Zn1 Na2 8_765 . 79.88(4)
O1 B1 O3 . . 120.5(3)
O1 B1 O2 . . 120.4(4)
O3 B1 O2 . . 119.1(4)
O1 B1 Mg1 . 8_655 41.80(17)
O3 B1 Mg1 . 8_655 162.2(3)
O2 B1 Mg1 . 8_655 78.6(2)
O1 B1 Na1 . 4_455 46.95(18)
O3 B1 Na1 . 4_455 78.0(2)
O2 B1 Na1 . 4_455 154.9(3)
Mg1 B1 Na1 8_655 4_455 85.69(13)
O5 B2 O4 . . 124.3(4)
O5 B2 O3 . . 117.3(4)
O4 B2 O3 . . 118.4(3)
O5 B2 Mg1 . 8_755 39.4(2)
O4 B2 Mg1 . 8_755 86.2(3)
O3 B2 Mg1 . 8_755 153.3(3)
O5 B2 Na3 . 7_565 49.38(19)
O4 B2 Na3 . 7_565 162.9(3)
O3 B2 Na3 . 7_565 70.5(2)
Mg1 B2 Na3 8_755 7_565 88.71(12)
O5 B2 Na1 . . 93.5(3)
O4 B2 Na1 . . 50.1(2)
O3 B2 Na1 . . 128.7(3)
Mg1 B2 Na1 8_755 . 74.21(12)
Na3 B2 Na1 7_565 . 112.80(14)
O5 B2 Na1 . 8_755 82.7(3)
O4 B2 Na1 . 8_755 128.3(3)
O3 B2 Na1 . 8_755 57.7(2)
Mg1 B2 Na1 8_755 8_755 99.65(14)
Na3 B2 Na1 7_565 8_755 68.60(11)
Na1 B2 Na1 . 8_755 173.51(18)
O2 B3 O4 . . 110.8(3)
O2 B3 O6 . . 108.5(3)
O4 B3 O6 . . 108.5(3)
O2 B3 O7 . . 109.2(3)
O4 B3 O7 . . 109.8(3)
O6 B3 O7 . . 110.1(3)
O2 B3 Na2 . 3_645 50.63(17)
O4 B3 Na2 . 3_645 125.5(3)
O6 B3 Na2 . 3_645 57.85(19)
O7 B3 Na2 . 3_645 124.7(3)
O2 B3 Na2 . 8_755 115.0(2)
O4 B3 Na2 . 8_755 59.70(19)
O6 B3 Na2 . 8_755 49.99(18)
O7 B3 Na2 . 8_755 135.4(3)
Na2 B3 Na2 3_645 8_755 81.82(11)
O2 B3 Na1 . . 129.4(2)
O4 B3 Na1 . . 52.65(19)
O6 B3 Na1 . . 122.0(3)
O7 B3 Na1 . . 57.23(19)
Na2 B3 Na1 3_645 . 178.11(17)
Na2 B3 Na1 8_755 . 96.73(14)
O9 B4 O6 . . 123.5(4)
O9 B4 O8 . . 119.1(3)
O6 B4 O8 . . 117.3(3)
O9 B4 Mg1 . 3_645 37.62(17)
O6 B4 Mg1 . 3_645 86.7(2)
O8 B4 Mg1 . 3_645 153.5(3)
O9 B4 Na1 . 6_556 51.42(19)
O6 B4 Na1 . 6_556 141.5(3)
O8 B4 Na1 . 6_556 79.2(2)
Mg1 B4 Na1 3_645 6_556 74.69(11)
O10 B5 O7 . . 122.5(4)
O10 B5 O8 . . 119.1(4)
O7 B5 O8 . . 118.3(3)
O10 B5 Na2 . . 69.6(2)
O7 B5 Na2 . . 124.6(3)
O8 B5 Na2 . . 75.5(2)
O10 B5 Na3 . 6_556 77.2(2)
O7 B5 Na3 . 6_556 58.0(2)
O8 B5 Na3 . 6_556 143.1(3)
Na2 B5 Na3 . 6_556 139.58(18)
B1 O1 Mg1 . 8_655 111.1(2)
B1 O1 Zn1 . 8_655 111.1(2)
Mg1 O1 Zn1 8_655 8_655 0.00(3)
B1 O1 Na1 . 4_455 107.6(2)
Mg1 O1 Na1 8_655 4_455 133.06(14)
Zn1 O1 Na1 8_655 4_455 133.06(14)
B1 O1 Na3 . 3_645 116.2(2)
Mg1 O1 Na3 8_655 3_645 93.93(11)
Zn1 O1 Na3 8_655 3_645 93.93(11)
Na1 O1 Na3 4_455 3_645 92.00(10)
B1 O2 B3 . . 124.1(3)
B1 O2 Na2 . 3_645 115.9(2)
B3 O2 Na2 . 3_645 100.7(2)
B1 O2 Na3 . 6_556 102.4(2)
B3 O2 Na3 . 6_556 89.0(2)
Na2 O2 Na3 3_645 6_556 123.59(12)
B1 O3 B2 . . 120.6(3)
B1 O3 Na1 . 8_755 115.3(2)
B2 O3 Na1 . 8_755 95.6(2)
B1 O3 Na3 . 7_565 151.6(2)
B2 O3 Na3 . 7_565 80.6(2)
Na1 O3 Na3 8_755 7_565 77.62(8)
B2 O4 B3 . . 125.7(3)
B2 O4 Na1 . . 104.9(3)
B3 O4 Na1 . . 99.2(2)
B2 O4 Na2 . 8_755 109.9(3)
B3 O4 Na2 . 8_755 91.5(2)
Na1 O4 Na2 . 8_755 127.18(12)
B2 O5 Mg1 . 8_755 114.9(3)
B2 O5 Zn1 . 8_755 114.9(3)
Mg1 O5 Zn1 8_755 8_755 0.00(3)
B2 O5 Na3 . 7_565 104.6(3)
Mg1 O5 Na3 8_755 7_565 140.35(15)
Zn1 O5 Na3 8_755 7_565 140.35(15)
B4 O6 B3 . . 126.6(3)
B4 O6 Na2 . 8_755 116.6(2)
B3 O6 Na2 . 8_755 101.7(2)
B4 O6 Na2 . 3_645 108.7(2)
B3 O6 Na2 . 3_645 92.7(2)
Na2 O6 Na2 8_755 3_645 106.97(11)
B5 O7 B3 . . 122.6(3)
B5 O7 Na3 . 6_556 92.9(2)
B3 O7 Na3 . 6_556 108.9(2)
B5 O7 Na1 . . 123.2(3)
B3 O7 Na1 . . 94.1(2)
Na3 O7 Na1 6_556 . 116.11(12)
B4 O8 B5 . . 121.6(3)
B4 O8 Na2 . . 133.4(3)
B5 O8 Na2 . . 75.8(2)
B4 O9 Mg1 . 3_645 118.1(2)
B4 O9 Zn1 . 3_645 118.1(2)
Mg1 O9 Zn1 3_645 3_645 0.00(4)
B4 O9 Na3 . . 116.4(2)
Mg1 O9 Na3 3_645 . 109.23(12)
Zn1 O9 Na3 3_645 . 109.23(12)
B4 O9 Na1 . 6_556 102.8(2)
Mg1 O9 Na1 3_645 6_556 108.08(12)
Zn1 O9 Na1 3_645 6_556 108.08(12)
Na3 O9 Na1 . 6_556 100.09(11)
B5 O10 Zn1 . . 140.1(3)
B5 O10 Na2 . 6_556 122.0(3)
Zn1 O10 Na2 . 6_556 96.72(12)
B5 O10 Na2 . . 83.1(3)
Zn1 O10 Na2 . . 99.08(13)
Na2 O10 Na2 6_556 . 102.12(11)
B5 O10 Na3 . 6_556 76.5(2)
Zn1 O10 Na3 . 6_556 82.76(11)
Na2 O10 Na3 6_556 6_556 108.41(13)
Na2 O10 Na3 . 6_556 149.01(13)

loop_
_geom_bond_atom_site_label_1
_geom_bond_atom_site_label_2
_geom_bond_site_symmetry_2
_geom_bond_distance
Na1 O1 4 2.305(3)
Na1 O9 6_656 2.399(3)
Na1 O4 . 2.470(3)
Na1 O7 . 2.586(3)
Na1 O3 8_765 2.687(3)
Na1 B4 6_656 2.992(5)
Na1 B1 4 3.006(5)
Na1 B3 . 3.067(5)
Na1 B2 . 3.110(5)
Na1 B2 8_765 3.162(5)
Na1 Na3 2_664 3.431(2)
Na1 Zn1 8_755 3.5530(18)
Na2 O2 3_655 2.354(3)
Na2 O6 8_765 2.377(3)
Na2 O10 6_656 2.399(4)
Na2 O6 3_655 2.536(3)
Na2 O4 8_765 2.625(3)
Na2 O10 . 2.675(4)
Na2 O8 . 2.828(4)
Na2 B5 . 2.832(5)
Na2 B3 3_655 2.992(5)
Na2 B3 8_765 3.039(5)
Na2 Zn1 6_656 3.2693(17)
Na2 Mg1 6_656 3.2693(17)
Na3 O5 7_566 2.288(3)
Na3 O9 . 2.360(3)
Na3 O7 6_656 2.427(3)
Na3 O1 3_655 2.462(3)
Na3 O3 7_566 2.787(3)
Na3 B5 6_656 2.859(5)
Na3 O10 6_656 2.867(4)
Na3 O2 6_656 2.895(3)
Na3 B2 7_566 2.916(4)
Na3 Mg1 6_656 3.2620(18)
Na3 Zn1 6_656 3.2620(18)
Na3 Na1 2_665 3.431(2)
Zn1 O5 8_765 1.932(3)
Zn1 O10 . 1.958(3)
Zn1 O1 8_665 1.978(3)
Zn1 O9 3_655 1.980(3)
Zn1 Na3 6_556 3.2620(18)
Zn1 Na2 6_556 3.2692(17)
Zn1 Na3 3_655 3.5456(18)
Zn1 Na1 8_765 3.5530(19)
B1 O1 . 1.353(5)
B1 O3 . 1.384(5)
B1 O2 . 1.388(5)
B1 Mg1 8_655 2.769(5)
B1 Na1 4_455 3.006(5)
B2 O5 . 1.321(5)
B2 O4 . 1.357(5)
B2 O3 . 1.428(5)
B2 Mg1 8_755 2.762(5)
B2 Na3 7_565 2.916(4)
B2 Na1 8_755 3.162(5)
B3 O2 . 1.462(5)
B3 O4 . 1.464(5)
B3 O6 . 1.473(5)
B3 O7 . 1.474(5)
B3 Na2 3_645 2.992(5)
B3 Na2 8_755 3.039(5)
B4 O9 . 1.335(5)
B4 O6 . 1.372(5)
B4 O8 . 1.400(5)
B4 Mg1 3_645 2.863(5)
B4 Na1 6_556 2.992(5)
B5 O10 . 1.307(5)
B5 O7 . 1.393(5)
B5 O8 . 1.407(5)
B5 Na3 6_556 2.859(5)
O1 Mg1 8_655 1.978(3)
O1 Zn1 8_655 1.978(3)
O1 Na1 4_455 2.305(3)
O1 Na3 3_645 2.462(3)
O2 Na2 3_645 2.354(3)
O2 Na3 6_556 2.895(3)
O3 Na1 8_755 2.687(3)
O3 Na3 7_565 2.787(3)
O4 Na2 8_755 2.625(3)
O5 Mg1 8_755 1.932(3)
O5 Zn1 8_755 1.932(3)
O5 Na3 7_565 2.288(3)
O6 Na2 8_755 2.377(3)
O6 Na2 3_645 2.536(3)
O7 Na3 6_556 2.427(3)
O9 Mg1 3_645 1.980(3)
O9 Zn1 3_645 1.980(3)
O9 Na1 6_556 2.399(3)
O10 Na2 6_556 2.399(4)
O10 Na3 6_556 2.867(4)
